data_1526817
loop_
_publ_author_name
'Titeux, S.'
'Gervais, M.'
'Verdier, P.'
'Laurent, Y.'

_publ_section_title
;
 Synthesis and X-ray diffraction study of substituted La10 (Si6 O22 N2) O2
 silicon apatites
;
_journal_name_full 'Materials Science Forum'
_journal_page_first 17
_journal_page_last 20
_journal_volume 325
_journal_year 2000
_chemical_formula_sum 'La9 N3 O23 Si6 Ti'
_chemical_name_systematic 'La9 Ti (Si6 O21 N3) O2'
_space_group_IT_number 176
_symmetry_space_group_name_Hall '-P 6c'
_symmetry_space_group_name_H-M 'P 63/m'
_cell_angle_alpha 90
_cell_angle_beta 90
_cell_angle_gamma 120
_cell_formula_units_Z 1
_cell_length_a 9.7191
_cell_length_b 9.7191
_cell_length_c 7.2073
_cell_volume 589.597
_citation_journal_id_ASTM MSFOEP
_cod_data_source_file Titeux_MSFOEP_2000_363.cif
_cod_data_source_block La9N3O23Si6Ti1
_cod_original_cell_volume 589.5971
_cod_original_formula_sum 'La9 N3 O23 Si6 Ti1'
_cod_database_code 1526817

loop_
_symmetry_equiv_pos_as_xyz
x,y,z
x-y,x,z+1/2
-y,x-y,z
-x,-y,z+1/2
-x+y,-x,z
y,-x+y,z+1/2
-x,-y,-z
-x+y,-x,-z-1/2
y,-x+y,-z
x,y,-z-1/2
x-y,x,-z
-y,x-y,-z-1/2

loop_
_atom_site_label
_atom_site_type_symbol
_atom_site_fract_x
_atom_site_fract_y
_atom_site_fract_z
_atom_site_occupancy
_atom_site_U_iso_or_equiv
N1 N-3 0.337 0.2537 0.0678 0.25 0.0
Ti1 Ti+4 0.3333 0.6667 -0.0003 0.25 0.0
Si1 Si+4 0.4014 0.3684 0.25 1 0.0
O3 O-2 0.5902 0.4664 0.25 1 0.0
O1 O-2 0 0 0.25 1 0.0
O4 O-2 0.337 0.2537 0.0678 0.75 0.0
La1 La+3 0.2319 -0.0132 0.25 1 0.0
O2 O-2 0.3173 0.4821 0.25 1 0.0
La2 La+3 0.3333 0.6667 -0.0003 0.75 0.0
